data_1516584
loop_
_publ_author_name
'Xiong, Xiao-Dong'
'Deng, Chun-Lin'
'Peng, Xiao-Shui'
'Miao, Qian'
'Wong, Henry N. C.'

_publ_section_title
;
 Heteroatom-bridged tetraphenylenes: synthesis, structures, and
 properties.
;
_journal_issue 12
_journal_name_full 'Organic letters'
_journal_page_first 3252
_journal_page_last 3255
_journal_paper_doi 10.1021/ol501267z
_journal_volume 16
_journal_year 2014
_chemical_formula_sum 'C24 H12 Se2'
_chemical_formula_weight 458.26
_chemical_name_systematic
; 
 ? 
;
_space_group_IT_number 60
_symmetry_cell_setting orthorhombic
_symmetry_space_group_name_Hall '-P 2n 2ab'
_symmetry_space_group_name_H-M 'P b c n'
_atom_sites_solution_hydrogens geom
_atom_sites_solution_primary direct
_atom_sites_solution_secondary difmap
_audit_creation_method SHELXL-97
_cell_angle_alpha 90.00
_cell_angle_beta 90.00
_cell_angle_gamma 90.00
_cell_formula_units_Z 8
_cell_length_a 28.5952(14)
_cell_length_b 7.5369(3)
_cell_length_c 15.6922(8)
_cell_measurement_temperature 173(2)
_cell_volume 3382.0(3)
_computing_cell_refinement SAINT(Bruker,2001)
_computing_data_collection APEX2(Bruker,2003)
_computing_data_reduction APEX2(Bruker,2003)
_computing_molecular_graphics DIAMOND
_computing_publication_material 'SHELXL-97 (Sheldrick, 1997)'
_computing_structure_refinement 'SHELXL-97 (Sheldrick, 1997)'
_computing_structure_solution 'SHELXS-97 (Sheldrick, 1997)'
_diffrn_ambient_temperature 173(2)
_diffrn_measured_fraction_theta_full 1.000
_diffrn_measured_fraction_theta_max 1.000
_diffrn_measurement_device_type 'Bruker APEX II CCD diffractometer'
_diffrn_measurement_method '\f and \w scan'
_diffrn_radiation_monochromator graphite
_diffrn_radiation_source 'fine-focus sealed tube'
_diffrn_radiation_type MoK\a
_diffrn_radiation_wavelength 0.71073
_diffrn_reflns_av_R_equivalents 0.0283
_diffrn_reflns_av_sigmaI/netI 0.0134
_diffrn_reflns_limit_h_max 34
_diffrn_reflns_limit_h_min -34
_diffrn_reflns_limit_k_max 9
_diffrn_reflns_limit_k_min -7
_diffrn_reflns_limit_l_max 18
_diffrn_reflns_limit_l_min -18
_diffrn_reflns_number 36684
_diffrn_reflns_theta_full 25.25
_diffrn_reflns_theta_max 25.25
_diffrn_reflns_theta_min 1.42
_exptl_absorpt_coefficient_mu 4.377
_exptl_absorpt_correction_T_max 0.2734
_exptl_absorpt_correction_T_min 0.2182
_exptl_absorpt_correction_type multi-scan
_exptl_crystal_colour colorless
_exptl_crystal_density_diffrn 1.800
_exptl_crystal_density_method 'not measured'
_exptl_crystal_description needle
_exptl_crystal_F_000 1792
_exptl_crystal_size_max 0.50
_exptl_crystal_size_mid 0.40
_exptl_crystal_size_min 0.40
_refine_diff_density_max 0.422
_refine_diff_density_min -0.415
_refine_diff_density_rms 0.055
_refine_ls_extinction_method none
_refine_ls_goodness_of_fit_ref 1.055
_refine_ls_hydrogen_treatment constr
_refine_ls_matrix_type full
_refine_ls_number_parameters 235
_refine_ls_number_reflns 3059
_refine_ls_number_restraints 0
_refine_ls_restrained_S_all 1.055
_refine_ls_R_factor_all 0.0251
_refine_ls_R_factor_gt 0.0199
_refine_ls_shift/su_max 0.001
_refine_ls_shift/su_mean 0.000
_refine_ls_structure_factor_coef Fsqd
_refine_ls_weighting_details 'calc w=1/[\s^2^(Fo^2^)+(0.0216P)^2^+3.7236P] where P=(Fo^2^+2Fc^2^)/3'
_refine_ls_weighting_scheme calc
_refine_ls_wR_factor_gt 0.0471
_refine_ls_wR_factor_ref 0.0502
_reflns_number_gt 2743
_reflns_number_total 3059
_reflns_threshold_expression >2sigma(I)
_cod_data_source_file ol501267z_si_007.cif
_cod_data_source_block tet-se
_cod_depositor_comments
;
The following automatic conversions were performed:

'_symmetry_cell_setting' value 'Orthorhombic' changed to
'orthorhombic' according to
/usr/data/users/saulius/crontab/automatic-downloads/rss-feeds/ACS/lib/dictionaries/cif_core.dic
dictionary named 'cif_core.dic' version 2.4.2 from 2011-04-26.

Automatic conversion script
Id: cif_fix_values 2281 2013-09-26 08:29:07Z andrius 

 Adding full bibliography for 1516580--1516585.cif.
;
_cod_original_sg_symbol_H-M Pbcn
_cod_database_code 1516584

loop_
_symmetry_equiv_pos_as_xyz
'x, y, z'
'-x+1/2, -y+1/2, z+1/2'
'-x, y, -z+1/2'
'x+1/2, -y+1/2, -z'
'-x, -y, -z'
'x-1/2, y-1/2, -z-1/2'
'x, -y, z-1/2'
'-x-1/2, y-1/2, z'

loop_
_atom_site_label
_atom_site_type_symbol
_atom_site_fract_x
_atom_site_fract_y
_atom_site_fract_z
_atom_site_U_iso_or_equiv
_atom_site_adp_type
_atom_site_occupancy
_atom_site_symmetry_multiplicity
_atom_site_calc_flag
_atom_site_refinement_flags
Se1 Se 0.239085(7) 0.08753(3) 0.134082(15) 0.02536(7) Uani 1 1 d .
Se2 Se 0.013714(7) 0.70089(3) -0.092270(14) 0.02603(7) Uani 1 1 d .
C1 C 0.22456(7) 0.1774(3) 0.02476(14) 0.0216(5) Uani 1 1 d .
C2 C 0.25078(8) 0.1462(3) -0.04775(15) 0.0273(5) Uani 1 1 d .
H2A H 0.2809 0.0935 -0.0443 0.033 Uiso 1 1 calc R
C3 C 0.23189(8) 0.1940(3) -0.12514(15) 0.0269(5) Uani 1 1 d .
H3A H 0.2501 0.1842 -0.1756 0.032 Uiso 1 1 calc R
C4 C 0.18636(8) 0.2564(3) -0.12942(14) 0.0235(5) Uani 1 1 d .
H4A H 0.1731 0.2805 -0.1837 0.028 Uiso 1 1 calc R
C5 C 0.15929(7) 0.2850(3) -0.05672(13) 0.0184(4) Uani 1 1 d .
C6 C 0.18107(7) 0.2637(3) 0.02321(13) 0.0181(4) Uani 1 1 d .
C7 C 0.16179(7) 0.2972(3) 0.10746(13) 0.0173(4) Uani 1 1 d .
C8 C 0.18378(7) 0.1985(3) 0.17213(13) 0.0193(4) Uani 1 1 d .
C9 C 0.16787(7) 0.1944(3) 0.25529(14) 0.0220(5) Uani 1 1 d .
H9A H 0.1824 0.1213 0.2968 0.026 Uiso 1 1 calc R
C10 C 0.13020(8) 0.2999(3) 0.27599(14) 0.0245(5) Uani 1 1 d .
H10A H 0.1166 0.2922 0.3311 0.029 Uiso 1 1 calc R
C11 C 0.11215(7) 0.4176(3) 0.21621(13) 0.0220(5) Uani 1 1 d .
H11A H 0.0879 0.4962 0.2331 0.026 Uiso 1 1 calc R
C12 C 0.12834(7) 0.4248(3) 0.13211(13) 0.0174(4) Uani 1 1 d .
C13 C 0.11339(7) 0.5866(3) 0.08341(13) 0.0180(4) Uani 1 1 d .
C14 C 0.11884(8) 0.7469(3) 0.12726(14) 0.0225(5) Uani 1 1 d .
H14A H 0.1386 0.7498 0.1759 0.027 Uiso 1 1 calc R
C15 C 0.09650(8) 0.9018(3) 0.10231(14) 0.0250(5) Uani 1 1 d .
H15A H 0.1025 1.0097 0.1316 0.030 Uiso 1 1 calc R
C16 C 0.06556(7) 0.8992(3) 0.03506(14) 0.0239(5) Uani 1 1 d .
H16A H 0.0480 1.0017 0.0203 0.029 Uiso 1 1 calc R
C17 C 0.06081(7) 0.7432(3) -0.01033(13) 0.0209(4) Uani 1 1 d .
C18 C 0.08756(7) 0.5903(3) 0.00690(13) 0.0177(4) Uani 1 1 d .
C19 C 0.07878(7) 0.4456(3) -0.05225(12) 0.0178(4) Uani 1 1 d .
C20 C 0.10781(7) 0.3018(3) -0.07322(12) 0.0186(4) Uani 1 1 d .
C21 C 0.08902(8) 0.1702(3) -0.12609(13) 0.0230(5) Uani 1 1 d .
H21A H 0.1075 0.0690 -0.1390 0.028 Uiso 1 1 calc R
C22 C 0.04456(8) 0.1822(3) -0.16027(14) 0.0269(5) Uani 1 1 d .
H22A H 0.0318 0.0850 -0.1910 0.032 Uiso 1 1 calc R
C23 C 0.01890(7) 0.3350(3) -0.14979(13) 0.0260(5) Uani 1 1 d .
H23A H -0.0107 0.3487 -0.1765 0.031 Uiso 1 1 calc R
C24 C 0.03737(7) 0.4680(3) -0.09937(13) 0.0210(4) Uani 1 1 d .

loop_
_atom_site_aniso_label
_atom_site_aniso_U_11
_atom_site_aniso_U_22
_atom_site_aniso_U_33
_atom_site_aniso_U_23
_atom_site_aniso_U_13
_atom_site_aniso_U_12
Se1 0.02316(12) 0.02268(12) 0.03023(13) 0.00317(9) -0.00159(9) 0.00717(9)
Se2 0.02108(12) 0.03647(14) 0.02053(12) 0.00477(9) -0.00171(9) 0.00719(9)
C1 0.0219(10) 0.0180(11) 0.0249(12) -0.0027(9) -0.0010(9) 0.0004(8)
C2 0.0217(10) 0.0233(11) 0.0369(13) -0.0039(10) 0.0061(10) 0.0028(9)
C3 0.0287(12) 0.0241(12) 0.0278(12) -0.0060(9) 0.0114(10) -0.0013(9)
C4 0.0279(12) 0.0227(11) 0.0198(11) -0.0025(9) 0.0024(9) -0.0045(9)
C5 0.0208(10) 0.0153(10) 0.0191(10) -0.0005(8) 0.0010(8) -0.0027(8)
C6 0.0188(10) 0.0135(10) 0.0221(11) -0.0010(8) 0.0023(8) -0.0023(8)
C7 0.0159(9) 0.0166(10) 0.0195(11) 0.0003(8) -0.0015(8) -0.0048(8)
C8 0.0176(10) 0.0161(10) 0.0240(11) -0.0003(8) -0.0014(8) -0.0018(8)
C9 0.0224(11) 0.0215(11) 0.0220(11) 0.0053(9) -0.0057(9) -0.0018(9)
C10 0.0269(11) 0.0285(12) 0.0180(11) 0.0021(9) 0.0011(9) -0.0029(9)
C11 0.0211(10) 0.0245(12) 0.0205(11) -0.0018(9) 0.0003(9) 0.0020(9)
C12 0.0153(10) 0.0181(10) 0.0186(10) -0.0008(8) -0.0032(8) -0.0021(8)
C13 0.0150(9) 0.0198(11) 0.0192(11) 0.0008(8) 0.0013(8) -0.0001(8)
C14 0.0226(11) 0.0231(11) 0.0218(11) -0.0023(9) -0.0026(9) -0.0018(9)
C15 0.0264(11) 0.0194(11) 0.0292(12) -0.0020(9) 0.0034(10) -0.0043(9)
C16 0.0229(11) 0.0200(11) 0.0287(12) 0.0066(9) 0.0056(9) 0.0034(9)
C17 0.0194(10) 0.0263(12) 0.0170(10) 0.0062(9) 0.0033(8) 0.0008(9)
C18 0.0143(9) 0.0209(11) 0.0177(10) 0.0022(8) 0.0036(8) -0.0016(8)
C19 0.0175(10) 0.0227(11) 0.0132(10) 0.0045(8) 0.0023(8) -0.0033(8)
C20 0.0220(10) 0.0208(11) 0.0129(10) 0.0037(8) 0.0007(8) -0.0046(8)
C21 0.0296(12) 0.0215(11) 0.0179(11) 0.0012(8) 0.0013(9) -0.0045(9)
C22 0.0338(12) 0.0317(13) 0.0151(10) 0.0009(9) -0.0038(9) -0.0132(10)
C23 0.0216(11) 0.0436(14) 0.0127(11) 0.0024(9) -0.0027(8) -0.0075(10)
C24 0.0189(10) 0.0293(12) 0.0149(10) 0.0040(9) 0.0025(8) -0.0008(9)

loop_
_atom_type_symbol
_atom_type_description
_atom_type_scat_dispersion_real
_atom_type_scat_dispersion_imag
_atom_type_scat_source
C C 0.0033 0.0016 'International Tables Vol C Tables 4.2.6.8 and 6.1.1.4'
H H 0.0000 0.0000 'International Tables Vol C Tables 4.2.6.8 and 6.1.1.4'
Se Se -0.0929 2.2259 'International Tables Vol C Tables 4.2.6.8 and 6.1.1.4'

loop_
_geom_angle_atom_site_label_1
_geom_angle_atom_site_label_2
_geom_angle_atom_site_label_3
_geom_angle
C8 Se1 C1 86.80(9)
C24 Se2 C17 86.64(9)
C2 C1 C6 123.0(2)
C2 C1 Se1 124.51(17)
C6 C1 Se1 112.11(15)
C3 C2 C1 117.9(2)
C3 C2 H2A 121.0
C1 C2 H2A 121.0
C2 C3 C4 120.0(2)
C2 C3 H3A 120.0
C4 C3 H3A 120.0
C3 C4 C5 122.3(2)
C3 C4 H4A 118.9
C5 C4 H4A 118.9
C4 C5 C6 117.69(19)
C4 C5 C20 114.61(18)
C6 C5 C20 126.64(18)
C1 C6 C5 117.36(19)
C1 C6 C7 113.61(18)
C5 C6 C7 128.44(18)
C8 C7 C12 117.77(18)
C8 C7 C6 113.25(18)
C12 C7 C6 128.64(19)
C9 C8 C7 123.05(19)
C9 C8 Se1 124.42(16)
C7 C8 Se1 112.39(15)
C10 C9 C8 117.87(19)
C10 C9 H9A 121.1
C8 C9 H9A 121.1
C9 C10 C11 120.0(2)
C9 C10 H10A 120.0
C11 C10 H10A 120.0
C10 C11 C12 122.6(2)
C10 C11 H11A 118.7
C12 C11 H11A 118.7
C11 C12 C7 117.16(19)
C11 C12 C13 114.66(18)
C7 C12 C13 127.40(18)
C14 C13 C18 117.37(19)
C14 C13 C12 114.80(18)
C18 C13 C12 126.80(18)
C15 C14 C13 122.5(2)
C15 C14 H14A 118.8
C13 C14 H14A 118.8
C16 C15 C14 120.0(2)
C16 C15 H15A 120.0
C14 C15 H15A 120.0
C15 C16 C17 118.1(2)
C15 C16 H16A 121.0
C17 C16 H16A 121.0
C16 C17 C18 122.9(2)
C16 C17 Se2 124.36(16)
C18 C17 Se2 112.32(16)
C17 C18 C13 117.66(19)
C17 C18 C19 113.40(18)
C13 C18 C19 128.24(19)
C20 C19 C24 117.86(19)
C20 C19 C18 128.79(18)
C24 C19 C18 113.01(18)
C21 C20 C19 117.29(19)
C21 C20 C5 114.78(19)
C19 C20 C5 127.22(18)
C22 C21 C20 122.5(2)
C22 C21 H21A 118.8
C20 C21 H21A 118.8
C23 C22 C21 119.9(2)
C23 C22 H22A 120.0
C21 C22 H22A 120.0
C22 C23 C24 118.2(2)
C22 C23 H23A 120.9
C24 C23 H23A 120.9
C23 C24 C19 122.4(2)
C23 C24 Se2 124.92(17)
C19 C24 Se2 112.52(16)

loop_
_geom_bond_atom_site_label_1
_geom_bond_atom_site_label_2
_geom_bond_distance
Se1 C8 1.886(2)
Se1 C1 1.891(2)
Se2 C24 1.884(2)
Se2 C17 1.889(2)
C1 C2 1.383(3)
C1 C6 1.404(3)
C2 C3 1.377(3)
C2 H2A 0.9500
C3 C4 1.386(3)
C3 H3A 0.9500
C4 C5 1.396(3)
C4 H4A 0.9500
C5 C6 1.410(3)
C5 C20 1.500(3)
C6 C7 1.454(3)
C7 C8 1.407(3)
C7 C12 1.410(3)
C8 C9 1.382(3)
C9 C10 1.377(3)
C9 H9A 0.9500
C10 C11 1.390(3)
C10 H10A 0.9500
C11 C12 1.400(3)
C11 H11A 0.9500
C12 C13 1.501(3)
C13 C14 1.400(3)
C13 C18 1.410(3)
C14 C15 1.387(3)
C14 H14A 0.9500
C15 C16 1.377(3)
C15 H15A 0.9500
C16 C17 1.382(3)
C16 H16A 0.9500
C17 C18 1.409(3)
C18 C19 1.454(3)
C19 C20 1.404(3)
C19 C24 1.406(3)
C20 C21 1.400(3)
C21 C22 1.383(3)
C21 H21A 0.9500
C22 C23 1.375(3)
C22 H22A 0.9500
C23 C24 1.382(3)
C23 H23A 0.9500

loop_
_geom_torsion_atom_site_label_1
_geom_torsion_atom_site_label_2
_geom_torsion_atom_site_label_3
_geom_torsion_atom_site_label_4
_geom_torsion
C8 Se1 C1 C2 -178.0(2)
C8 Se1 C1 C6 -4.68(16)
C6 C1 C2 C3 -3.6(3)
Se1 C1 C2 C3 169.02(17)
C1 C2 C3 C4 -5.6(3)
C2 C3 C4 C5 4.5(3)
C3 C4 C5 C6 5.7(3)
C3 C4 C5 C20 -163.4(2)
C2 C1 C6 C5 13.6(3)
Se1 C1 C6 C5 -159.82(15)
C2 C1 C6 C7 -174.5(2)
Se1 C1 C6 C7 12.1(2)
C4 C5 C6 C1 -14.1(3)
C20 C5 C6 C1 153.4(2)
C4 C5 C6 C7 175.4(2)
C20 C5 C6 C7 -17.1(3)
C1 C6 C7 C8 -15.4(3)
C5 C6 C7 C8 155.4(2)
C1 C6 C7 C12 157.7(2)
C5 C6 C7 C12 -31.5(3)
C12 C7 C8 C9 13.4(3)
C6 C7 C8 C9 -172.68(19)
C12 C7 C8 Se1 -162.50(15)
C6 C7 C8 Se1 11.4(2)
C1 Se1 C8 C9 -179.74(19)
C1 Se1 C8 C7 -3.86(15)
C7 C8 C9 C10 -3.6(3)
Se1 C8 C9 C10 171.90(16)
C8 C9 C10 C11 -5.8(3)
C9 C10 C11 C12 5.2(3)
C10 C11 C12 C7 4.8(3)
C10 C11 C12 C13 -165.9(2)
C8 C7 C12 C11 -13.5(3)
C6 C7 C12 C11 173.72(19)
C8 C7 C12 C13 155.79(19)
C6 C7 C12 C13 -17.0(3)
C11 C12 C13 C14 46.4(2)
C7 C12 C13 C14 -123.1(2)
C11 C12 C13 C18 -121.5(2)
C7 C12 C13 C18 69.0(3)
C18 C13 C14 C15 6.0(3)
C12 C13 C14 C15 -163.2(2)
C13 C14 C15 C16 3.8(3)
C14 C15 C16 C17 -5.4(3)
C15 C16 C17 C18 -2.8(3)
C15 C16 C17 Se2 169.59(16)
C24 Se2 C17 C16 -175.24(19)
C24 Se2 C17 C18 -2.14(15)
C16 C17 C18 C13 12.5(3)
Se2 C17 C18 C13 -160.73(15)
C16 C17 C18 C19 -176.31(19)
Se2 C17 C18 C19 10.5(2)
C14 C13 C18 C17 -13.5(3)
C12 C13 C18 C17 154.2(2)
C14 C13 C18 C19 176.7(2)
C12 C13 C18 C19 -15.5(3)
C17 C18 C19 C20 156.9(2)
C13 C18 C19 C20 -33.0(3)
C17 C18 C19 C24 -16.1(2)
C13 C18 C19 C24 153.9(2)
C24 C19 C20 C21 -13.5(3)
C18 C19 C20 C21 173.71(19)
C24 C19 C20 C5 156.3(2)
C18 C19 C20 C5 -16.5(3)
C4 C5 C20 C21 47.7(3)
C6 C5 C20 C21 -120.2(2)
C4 C5 C20 C19 -122.3(2)
C6 C5 C20 C19 69.8(3)
C19 C20 C21 C22 2.9(3)
C5 C20 C21 C22 -168.15(19)
C20 C21 C22 C23 6.5(3)
C21 C22 C23 C24 -4.8(3)
C22 C23 C24 C19 -6.4(3)
C22 C23 C24 Se2 168.48(16)
C20 C19 C24 C23 15.8(3)
C18 C19 C24 C23 -170.32(19)
C20 C19 C24 Se2 -159.70(15)
C18 C19 C24 Se2 14.2(2)
C17 Se2 C24 C23 177.79(19)
C17 Se2 C24 C19 -6.86(15)
